data_2204215
loop_
_publ_author_name
'Xiangshan Wang'
'Zhaosen Zeng'
'Daqing Shi'
'Xianyong Wei'
'Zhimin Zong'

_publ_section_title
;Methyl
 2-amino-4-(4-methylphenyl)-5-oxo-5,6-dihydro-4<i>H</i>-pyrano[3,2-<i>c</i>]quinoline-3-carboxylate
 dimethylformamide solvate
;
_journal_issue 9
_journal_name_full 'Acta Crystallographica Section E'
_journal_page_first o1606
_journal_page_last o1608
_journal_paper_doi 10.1107/S1600536804020586
_journal_volume 60
_journal_year 2004
_chemical_formula_iupac 'C21 H18 N2 O4, C3 H7 N O'
_chemical_formula_moiety 'C21 H18 N2 O4, C3 H7 N O'
_chemical_formula_sum 'C24 H25 N3 O5'
_chemical_formula_weight 435.47
_chemical_melting_point 536.0(10)
_chemical_name_systematic
;Methyl
 2-amino-4-(4-methylphenyl)-5-oxo-5,6-dihydro-4H-pyrano[3,2-c]quinoline-
3-carboxylate
 dimethylformamide solvate
;
_space_group_IT_number 2
_symmetry_cell_setting triclinic
_symmetry_space_group_name_Hall '-P 1'
_symmetry_space_group_name_H-M 'P -1'
_atom_sites_solution_hydrogens geom
_atom_sites_solution_primary direct
_atom_sites_solution_secondary difmap
_cell_angle_alpha 96.280(10)
_cell_angle_beta 102.430(10)
_cell_angle_gamma 92.000(10)
_cell_formula_units_Z 2
_cell_length_a 8.5770(10)
_cell_length_b 11.420(2)
_cell_length_c 11.7290(10)
_cell_measurement_reflns_used 39
_cell_measurement_temperature 295(2)
_cell_measurement_theta_max 14.22
_cell_measurement_theta_min 2.69
_cell_volume 1113.2(3)
_computing_cell_refinement XSCANS
_computing_data_collection 'XSCANS (Siemens, 1994)'
_computing_data_reduction 'SHELXTL (Sheldrick, 1997)'
_computing_molecular_graphics SHELXTL
_computing_publication_material SHELXTL
_computing_structure_refinement SHELXTL
_computing_structure_solution SHELXTL
_diffrn_ambient_temperature 295(2)
_diffrn_measured_fraction_theta_full 0.999
_diffrn_measured_fraction_theta_max 0.999
_diffrn_measurement_device_type 'Siemens P4'
_diffrn_measurement_method \w
_diffrn_radiation_monochromator graphite
_diffrn_radiation_source 'normal-focus sealed tube'
_diffrn_radiation_type MoK\a
_diffrn_radiation_wavelength 0.71073
_diffrn_reflns_av_R_equivalents 0.0096
_diffrn_reflns_av_sigmaI/netI 0.0407
_diffrn_reflns_limit_h_max 10
_diffrn_reflns_limit_h_min 0
_diffrn_reflns_limit_k_max 13
_diffrn_reflns_limit_k_min -13
_diffrn_reflns_limit_l_max 14
_diffrn_reflns_limit_l_min -14
_diffrn_reflns_number 4862
_diffrn_reflns_theta_full 26.00
_diffrn_reflns_theta_max 26.00
_diffrn_reflns_theta_min 1.79
_diffrn_standards_decay_% 3.45
_diffrn_standards_interval_count 97
_diffrn_standards_number 3
_exptl_absorpt_coefficient_mu 0.092
_exptl_absorpt_correction_type none
_exptl_crystal_colour colorless
_exptl_crystal_density_diffrn 1.299
_exptl_crystal_density_method 'not measured'
_exptl_crystal_description block
_exptl_crystal_F_000 460
_exptl_crystal_size_max 0.56
_exptl_crystal_size_mid 0.48
_exptl_crystal_size_min 0.36
_refine_diff_density_max 0.552
_refine_diff_density_min -0.182
_refine_ls_extinction_coef 0.015(3)
_refine_ls_extinction_expression Fc^*^=kFc[1+0.001xFc^2^\l^3^/sin(2\q)]^-1/4^
_refine_ls_extinction_method SHELXTL
_refine_ls_goodness_of_fit_ref 0.901
_refine_ls_hydrogen_treatment constr
_refine_ls_matrix_type full
_refine_ls_number_parameters 311
_refine_ls_number_reflns 4361
_refine_ls_number_restraints 8
_refine_ls_restrained_S_all 0.901
_refine_ls_R_factor_all 0.0946
_refine_ls_R_factor_gt 0.0538
_refine_ls_shift/su_max 0.000
_refine_ls_shift/su_mean 0.000
_refine_ls_structure_factor_coef Fsqd
_refine_ls_weighting_details 'calc w = 1/[\s^2^(Fo^2^)+(0.103P)^2^] where P = (Fo^2^+2Fc^2^)/3'
_refine_ls_weighting_scheme calc
_refine_ls_wR_factor_gt 0.1538
_refine_ls_wR_factor_ref 0.1696
_reflns_number_gt 2298
_reflns_number_total 4361
_reflns_threshold_expression I>2\s(I)
_cod_data_source_file ob6407.cif
_cod_data_source_block I
_cod_depositor_comments
;
The following automatic conversions were performed:

'_chemical_melting_point' value '535-537' was changed to '536.0(10)'
- the average value was taken and precision was estimated.

Automatic conversion script
Id: cif_fix_values 1646 2011-03-28 12:23:43Z adriana 

The following automatic conversions were performed:

'_chemical_melting_point' value '535-537' was changed to '536.0(10)'
- the average value was taken and precision was estimated.

Automatic conversion script
Id: cif_fix_values 1715 2011-07-08 13:25:40Z adriana 
;
_cod_database_code 2204215
_cod_database_fobs_code 2204215

loop_
_symmetry_equiv_pos_as_xyz
'x, y, z'
'-x, -y, -z'

loop_
_atom_site_label
_atom_site_fract_x
_atom_site_fract_y
_atom_site_fract_z
_atom_site_U_iso_or_equiv
_atom_site_adp_type
_atom_site_calc_flag
_atom_site_refinement_flags
_atom_site_occupancy
_atom_site_disorder_assembly
_atom_site_disorder_group
_atom_site_type_symbol
O1 0.62372(18) 0.20948(14) 0.55736(15) 0.0625(5) Uani d . 1 . . O
O2 0.15349(18) 0.03377(14) 0.63442(14) 0.0618(5) Uani d . 1 . . O
O3 0.6606(2) 0.11299(16) 0.94289(17) 0.0777(6) Uani d . 1 . . O
O4 0.8924(2) 0.15816(16) 0.89228(19) 0.0882(6) Uani d . 1 . . O
N1 0.1631(2) 0.07099(15) 0.44964(16) 0.0532(5) Uani d . 1 . . N
H1 0.0676 0.0394 0.4246 0.064 Uiso calc R 1 . . H
N2 0.8672(2) 0.21753(19) 0.6692(2) 0.0807(7) Uani d . 1 . . N
H2A 0.9389 0.2129 0.7320 0.097 Uiso calc R 1 . . H
H2B 0.8946 0.2378 0.6075 0.097 Uiso calc R 1 . . H
C1 0.4678(2) 0.16305(18) 0.5263(2) 0.0496(6) Uani d . 1 . . C
C2 0.3957(3) 0.15880(18) 0.4036(2) 0.0538(6) Uani d . 1 . . C
C3 0.4715(3) 0.2001(2) 0.3198(2) 0.0737(8) Uani d . 1 . . C
H3 0.5781 0.2283 0.3412 0.088 Uiso calc R 1 . . H
C4 0.3869(4) 0.1985(3) 0.2054(3) 0.0882(9) Uani d . 1 . . C
H4 0.4363 0.2270 0.1499 0.106 Uiso calc R 1 . . H
C5 0.2287(4) 0.1550(3) 0.1724(3) 0.0834(9) Uani d . 1 . . C
H5 0.1726 0.1553 0.0951 0.100 Uiso calc R 1 . . H
C6 0.1544(3) 0.1115(2) 0.2526(2) 0.0686(7) Uani d . 1 . . C
H6 0.0491 0.0806 0.2293 0.082 Uiso calc R 1 . . H
C7 0.2366(3) 0.11364(19) 0.3688(2) 0.0522(6) Uani d . 1 . . C
C8 0.2291(3) 0.07454(18) 0.5668(2) 0.0496(6) Uani d . 1 . . C
C9 0.3907(2) 0.12847(17) 0.60719(19) 0.0454(5) Uani d . 1 . . C
C10 0.4656(2) 0.14814(18) 0.73605(19) 0.0485(6) Uani d . 1 . . C
H10 0.4378 0.0786 0.7714 0.058 Uiso calc R 1 . . H
C11 0.6447(3) 0.16021(19) 0.7540(2) 0.0539(6) Uani d . 1 . . C
C12 0.7127(3) 0.19326(19) 0.6676(2) 0.0589(7) Uani d . 1 . . C
C13 0.3973(2) 0.25545(18) 0.79412(18) 0.0478(5) Uani d . 1 . . C
C14 0.4517(3) 0.3695(2) 0.7861(2) 0.0679(7) Uani d . 1 . . C
H14 0.5304 0.3811 0.7442 0.081 Uiso calc R 1 . . H
C15 0.3907(4) 0.4665(2) 0.8396(3) 0.0795(8) Uani d . 1 . . C
H15 0.4291 0.5419 0.8322 0.095 Uiso calc R 1 . . H
C16 0.2755(3) 0.4544(2) 0.9028(2) 0.0695(7) Uani d . 1 . . C
C17 0.2189(3) 0.3418(2) 0.9088(2) 0.0739(8) Uani d . 1 . . C
H17 0.1387 0.3310 0.9494 0.089 Uiso calc R 1 . . H
C18 0.2780(3) 0.2446(2) 0.8560(2) 0.0641(7) Uani d . 1 . . C
H18 0.2367 0.1697 0.8620 0.077 Uiso calc R 1 . . H
C19 0.2148(4) 0.5611(3) 0.9658(3) 0.1080(12) Uani d . 1 . . C
H19A 0.2678 0.6318 0.9517 0.130 Uiso calc PR 0.50 . . H
H19B 0.2367 0.5554 1.0487 0.130 Uiso calc PR 0.50 . . H
H19C 0.1016 0.5634 0.9367 0.130 Uiso calc PR 0.50 . . H
H19D 0.1362 0.5353 1.0063 0.130 Uiso calc PR 0.50 . . H
H19E 0.1673 0.6117 0.9094 0.130 Uiso calc PR 0.50 . . H
H19F 0.3025 0.6036 1.0214 0.130 Uiso calc PR 0.50 . . H
C20 0.7455(3) 0.1449(2) 0.8663(3) 0.0659(7) Uani d . 1 . . C
C21 0.7460(4) 0.0919(3) 1.0605(3) 0.1148(14) Uani d . 1 . . C
H21A 0.8295 0.0395 1.0537 0.138 Uiso calc R 1 . . H
H21B 0.6726 0.0569 1.1002 0.138 Uiso calc R 1 . . H
H21C 0.7917 0.1655 1.1046 0.138 Uiso calc R 1 . . H
N3 0.1458(13) 0.4181(18) 0.4278(7) 0.0861(13) Uani d PD 0.716(4) A 1 N
O5 -0.051(2) 0.308(4) 0.4711(18) 0.122(4) Uani d PD 0.716(4) A 1 O
C22 0.0820(6) 0.3556(3) 0.4949(5) 0.0843(12) Uani d PD 0.716(4) A 1 C
H22 0.1451 0.3472 0.5683 0.101 Uiso calc PR 0.716(4) A 1 H
C23 0.0661(8) 0.4305(6) 0.3110(4) 0.127(2) Uani d PD 0.716(4) A 1 C
H23A -0.0324 0.3827 0.2909 0.152 Uiso calc PR 0.716(4) A 1 H
H23B 0.1329 0.4054 0.2581 0.152 Uiso calc PR 0.716(4) A 1 H
H23C 0.0440 0.5117 0.3051 0.152 Uiso calc PR 0.716(4) A 1 H
C24 0.3004(5) 0.4742(4) 0.4679(6) 0.1216(18) Uani d PD 0.716(4) A 1 C
H24A 0.2926 0.5582 0.4769 0.146 Uiso calc PR 0.716(4) A 1 H
H24B 0.3643 0.4530 0.4118 0.146 Uiso calc PR 0.716(4) A 1 H
H24C 0.3494 0.4494 0.5423 0.146 Uiso calc PR 0.716(4) A 1 H
N3' 0.121(3) 0.412(5) 0.403(2) 0.0861(13) Uani d PD 0.284(4) A 2 N
O5' -0.063(6) 0.298(10) 0.452(5) 0.122(4) Uani d PD 0.284(4) A 2 O
C22' -0.0181(12) 0.3546(9) 0.3822(12) 0.0843(12) Uani d PD 0.284(4) A 2 C
H22' -0.0870 0.3574 0.3097 0.101 Uiso calc PR 0.284(4) A 2 H
C23' 0.200(2) 0.4125(15) 0.5220(11) 0.127(2) Uani d PD 0.284(4) A 2 C
H23D 0.2540 0.4883 0.5508 0.152 Uiso calc PR 0.284(4) A 2 H
H23E 0.2759 0.3526 0.5285 0.152 Uiso calc PR 0.284(4) A 2 H
H23F 0.1224 0.3971 0.5677 0.152 Uiso calc PR 0.284(4) A 2 H
C24' 0.183(2) 0.4691(13) 0.3202(15) 0.1216(18) Uani d PD 0.284(4) A 2 C
H24D 0.1068 0.4590 0.2463 0.146 Uiso calc PR 0.284(4) A 2 H
H24E 0.2810 0.4357 0.3104 0.146 Uiso calc PR 0.284(4) A 2 H
H24F 0.2029 0.5517 0.3477 0.146 Uiso calc PR 0.284(4) A 2 H

loop_
_atom_site_aniso_label
_atom_site_aniso_U_11
_atom_site_aniso_U_22
_atom_site_aniso_U_33
_atom_site_aniso_U_12
_atom_site_aniso_U_13
_atom_site_aniso_U_23
O1 0.0427(9) 0.0638(10) 0.0765(11) -0.0066(7) 0.0052(8) 0.0088(8)
O2 0.0451(9) 0.0706(11) 0.0612(10) -0.0149(8) -0.0022(8) 0.0045(8)
O3 0.0702(12) 0.0776(12) 0.0722(12) 0.0076(9) -0.0177(10) 0.0176(10)
O4 0.0502(11) 0.0793(13) 0.1144(16) -0.0006(9) -0.0279(10) 0.0134(11)
N1 0.0418(10) 0.0537(11) 0.0542(12) -0.0047(8) -0.0059(9) -0.0019(9)
N2 0.0388(11) 0.0822(15) 0.1132(19) -0.0051(10) 0.0016(11) 0.0100(13)
C1 0.0394(11) 0.0386(11) 0.0649(15) 0.0012(9) 0.0013(11) 0.0002(10)
C2 0.0578(14) 0.0434(12) 0.0571(14) 0.0032(10) 0.0086(12) 0.0009(10)
C3 0.0771(18) 0.0717(17) 0.0720(19) -0.0052(14) 0.0184(16) 0.0061(14)
C4 0.117(3) 0.085(2) 0.0642(19) -0.0075(19) 0.0262(19) 0.0107(15)
C5 0.107(2) 0.0784(19) 0.0572(17) 0.0047(18) 0.0031(17) 0.0051(14)
C6 0.0720(17) 0.0627(16) 0.0598(16) 0.0035(13) -0.0054(14) -0.0019(13)
C7 0.0544(14) 0.0435(12) 0.0528(14) 0.0063(10) 0.0021(11) -0.0018(10)
C8 0.0422(12) 0.0424(12) 0.0559(14) 0.0003(9) -0.0039(11) -0.0009(10)
C9 0.0372(11) 0.0389(11) 0.0537(13) 0.0003(9) -0.0020(10) 0.0020(9)
C10 0.0411(11) 0.0416(11) 0.0555(13) -0.0039(9) -0.0064(10) 0.0105(10)
C11 0.0413(12) 0.0439(12) 0.0698(16) -0.0005(10) -0.0034(11) 0.0094(11)
C12 0.0369(12) 0.0453(13) 0.0833(18) 0.0018(10) -0.0077(12) 0.0006(12)
C13 0.0410(11) 0.0462(12) 0.0471(12) -0.0049(9) -0.0098(10) 0.0068(9)
C14 0.0700(16) 0.0495(14) 0.0845(18) -0.0047(12) 0.0215(14) 0.0028(13)
C15 0.084(2) 0.0458(14) 0.102(2) -0.0033(13) 0.0113(18) 0.0003(14)
C16 0.0588(16) 0.0682(17) 0.0700(17) 0.0074(13) -0.0028(13) -0.0096(13)
C17 0.0649(16) 0.0796(19) 0.0751(18) 0.0056(15) 0.0170(14) -0.0036(15)
C18 0.0595(15) 0.0598(15) 0.0715(17) -0.0047(12) 0.0095(13) 0.0141(13)
C19 0.104(2) 0.095(2) 0.109(3) 0.0284(19) 0.005(2) -0.0275(19)
C20 0.0496(14) 0.0449(13) 0.0870(19) 0.0039(11) -0.0188(14) 0.0046(12)
C21 0.113(3) 0.092(2) 0.109(3) 0.014(2) -0.054(2) 0.033(2)
N3 0.095(4) 0.066(3) 0.104(5) 0.016(3) 0.031(3) 0.020(5)
O5 0.117(3) 0.091(7) 0.173(8) 0.005(2) 0.063(3) 0.018(9)
C22 0.083(3) 0.060(2) 0.111(3) 0.012(2) 0.022(3) 0.014(2)
C23 0.164(6) 0.119(5) 0.105(4) 0.040(4) 0.038(4) 0.022(3)
C24 0.112(4) 0.088(3) 0.173(5) 0.012(3) 0.047(4) 0.019(3)
N3' 0.095(4) 0.066(3) 0.104(5) 0.016(3) 0.031(3) 0.020(5)
O5' 0.117(3) 0.091(7) 0.173(8) 0.005(2) 0.063(3) 0.018(9)
C22' 0.083(3) 0.060(2) 0.111(3) 0.012(2) 0.022(3) 0.014(2)
C23' 0.164(6) 0.119(5) 0.105(4) 0.040(4) 0.038(4) 0.022(3)
C24' 0.112(4) 0.088(3) 0.173(5) 0.012(3) 0.047(4) 0.019(3)

loop_
_atom_type_symbol
_atom_type_description
_atom_type_scat_dispersion_real
_atom_type_scat_dispersion_imag
_atom_type_scat_source
C C 0.0033 0.0016 'International Tables Vol C Tables 4.2.6.8 and 6.1.1.4'
H H 0.0000 0.0000 'International Tables Vol C Tables 4.2.6.8 and 6.1.1.4'
N N 0.0061 0.0033 'International Tables Vol C Tables 4.2.6.8 and 6.1.1.4'
O O 0.0106 0.0060 'International Tables Vol C Tables 4.2.6.8 and 6.1.1.4'

loop_
_geom_angle_atom_site_label_1
_geom_angle_atom_site_label_2
_geom_angle_atom_site_label_3
_geom_angle
_geom_angle_publ_flag
C1 O1 C12 117.64(19) yes
C20 O3 C21 118.9(2) ?
C8 N1 C7 125.22(19) yes
C8 N1 H1 117.4 ?
C7 N1 H1 117.4 ?
C12 N2 H2A 120.0 ?
C12 N2 H2B 120.0 ?
H2A N2 H2B 120.0 ?
C9 C1 O1 121.7(2) yes
C9 C1 C2 124.0(2) ?
O1 C1 C2 114.3(2) ?
C7 C2 C3 119.3(2) ?
C7 C2 C1 116.1(2) ?
C3 C2 C1 124.6(2) ?
C4 C3 C2 119.5(3) ?
C4 C3 H3 120.3 ?
C2 C3 H3 120.3 ?
C3 C4 C5 120.6(3) ?
C3 C4 H4 119.7 ?
C5 C4 H4 119.7 ?
C6 C5 C4 120.5(3) ?
C6 C5 H5 119.7 ?
C4 C5 H5 119.7 ?
C5 C6 C7 119.9(3) ?
C5 C6 H6 120.0 ?
C7 C6 H6 120.0 ?
N1 C7 C6 120.3(2) ?
N1 C7 C2 119.6(2) ?
C6 C7 C2 120.1(2) ?
O2 C8 N1 121.05(19) ?
O2 C8 C9 122.5(2) ?
N1 C8 C9 116.5(2) ?
C1 C9 C8 118.4(2) ?
C1 C9 C10 121.56(18) ?
C8 C9 C10 120.0(2) ?
C9 C10 C11 109.80(19) yes
C9 C10 C13 109.93(16) ?
C11 C10 C13 112.65(16) ?
C9 C10 H10 108.1 ?
C11 C10 H10 108.1 ?
C13 C10 H10 108.1 ?
C12 C11 C20 119.3(2) ?
C12 C11 C10 120.3(2) yes
C20 C11 C10 120.3(2) ?
N2 C12 C11 129.4(2) ?
N2 C12 O1 108.0(2) ?
C11 C12 O1 122.6(2) yes
C18 C13 C14 116.5(2) ?
C18 C13 C10 122.4(2) ?
C14 C13 C10 121.2(2) ?
C15 C14 C13 121.1(3) ?
C15 C14 H14 119.5 ?
C13 C14 H14 119.5 ?
C16 C15 C14 121.8(3) ?
C16 C15 H15 119.1 ?
C14 C15 H15 119.1 ?
C15 C16 C17 117.2(3) ?
C15 C16 C19 121.4(3) ?
C17 C16 C19 121.3(3) ?
C16 C17 C18 121.7(3) ?
C16 C17 H17 119.2 ?
C18 C17 H17 119.2 ?
C17 C18 C13 121.7(2) ?
C17 C18 H18 119.2 ?
C13 C18 H18 119.2 ?
C16 C19 H19A 109.5 ?
C16 C19 H19B 109.5 ?
H19A C19 H19B 109.5 ?
C16 C19 H19C 109.5 ?
H19A C19 H19C 109.5 ?
H19B C19 H19C 109.5 ?
C16 C19 H19D 109.5 ?
H19A C19 H19D 141.1 ?
H19B C19 H19D 56.3 ?
H19C C19 H19D 56.3 ?
C16 C19 H19E 109.5 ?
H19A C19 H19E 56.3 ?
H19B C19 H19E 141.1 ?
H19C C19 H19E 56.3 ?
H19D C19 H19E 109.5 ?
C16 C19 H19F 109.5 ?
H19A C19 H19F 56.3 ?
H19B C19 H19F 56.3 ?
H19C C19 H19F 141.1 ?
H19D C19 H19F 109.5 ?
H19E C19 H19F 109.5 ?
O4 C20 O3 122.1(3) ?
O4 C20 C11 125.8(3) ?
O3 C20 C11 112.2(2) ?
O3 C21 H21A 109.5 ?
O3 C21 H21B 109.5 ?
H21A C21 H21B 109.5 ?
O3 C21 H21C 109.5 ?
H21A C21 H21C 109.5 ?
H21B C21 H21C 109.5 ?
C22 N3 C24 121.1(5) ?
C22 N3 C23 122.1(5) ?
C24 N3 C23 116.8(5) ?
O5 C22 N3 126.5(5) ?
O5 C22 H22 116.7 ?
N3 C22 H22 116.7 ?
C22' N3' C23' 110.4(13) ?
C22' N3' C24' 125.0(13) ?
C23' N3' C24' 124.5(13) ?
O5' C22' N3' 123.7(14) ?
O5' C22' H22' 118.2 ?
N3' C22' H22' 118.2 ?
N3' C23' H23D 109.5 ?
N3' C23' H23E 109.5 ?
H23D C23' H23E 109.5 ?
N3' C23' H23F 109.5 ?
H23D C23' H23F 109.5 ?
H23E C23' H23F 109.5 ?
N3' C24' H24D 109.5 ?
N3' C24' H24E 109.5 ?
H24D C24' H24E 109.5 ?
N3' C24' H24F 109.5 ?
H24D C24' H24F 109.5 ?
H24E C24' H24F 109.5 ?

loop_
_geom_bond_atom_site_label_1
_geom_bond_atom_site_label_2
_geom_bond_distance
_geom_bond_publ_flag
O1 C1 1.379(3) yes
O1 C12 1.387(3) yes
O2 C8 1.244(3) yes
O3 C20 1.344(3) ?
O3 C21 1.465(3) ?
O4 C20 1.230(3) ?
N1 C8 1.364(3) yes
N1 C7 1.368(3) yes
N1 H1 0.8600 ?
N2 C12 1.340(3) ?
N2 H2A 0.8600 ?
N2 H2B 0.8600 ?
C1 C9 1.351(3) yes
C1 C2 1.434(3) yes
C2 C7 1.400(3) yes
C2 C3 1.402(3) ?
C3 C4 1.380(4) ?
C3 H3 0.9300 ?
C4 C5 1.386(4) ?
C4 H4 0.9300 ?
C5 C6 1.370(4) ?
C5 H5 0.9300 ?
C6 C7 1.391(3) ?
C6 H6 0.9300 ?
C8 C9 1.456(3) yes
C9 C10 1.498(3) yes
C10 C11 1.505(3) yes
C10 C13 1.532(3) ?
C10 H10 0.9800 ?
C11 C12 1.354(3) yes
C11 C20 1.443(3) ?
C13 C18 1.385(3) ?
C13 C14 1.388(3) ?
C14 C15 1.387(4) ?
C14 H14 0.9300 ?
C15 C16 1.370(4) ?
C15 H15 0.9300 ?
C16 C17 1.372(4) ?
C16 C19 1.521(4) ?
C17 C18 1.378(3) ?
C17 H17 0.9300 ?
C18 H18 0.9300 ?
C19 H19A 0.9600 ?
C19 H19B 0.9600 ?
C19 H19C 0.9600 ?
C19 H19D 0.9600 ?
C19 H19E 0.9600 ?
C19 H19F 0.9600 ?
C21 H21A 0.9600 ?
C21 H21B 0.9600 ?
C21 H21C 0.9600 ?
N3 C22 1.307(3) ?
N3 C24 1.413(3) ?
N3 C23 1.417(3) ?
O5 C22 1.210(3) ?
C22 H22 0.9300 ?
C23 H23A 0.9600 ?
C23 H23B 0.9600 ?
C23 H23C 0.9600 ?
C24 H24A 0.9600 ?
C24 H24B 0.9600 ?
C24 H24C 0.9600 ?
N3' C22' 1.303(3) ?
N3' C23' 1.411(3) ?
N3' C24' 1.412(3) ?
O5' C22' 1.210(3) ?
C22' H22' 0.9300 ?
C23' H23D 0.9600 ?
C23' H23E 0.9600 ?
C23' H23F 0.9600 ?
C24' H24D 0.9600 ?
C24' H24E 0.9600 ?
C24' H24F 0.9600 ?

loop_
_geom_hbond_atom_site_label_D
_geom_hbond_atom_site_label_H
_geom_hbond_atom_site_label_A
_geom_hbond_site_symmetry_A
_geom_hbond_distance_DH
_geom_hbond_distance_HA
_geom_hbond_distance_DA
_geom_hbond_angle_DHA
N1 H1 O2 2_556 0.86 1.99 2.853(2) 180
N2 H2A O4 . 0.86 2.16 2.740(3) 125
N2 H2B O5 1_655 0.86 2.00 2.851(9) 172
N2 H2B O5' 1_655 0.86 2.12 2.97(3) 173

loop_
_geom_torsion_atom_site_label_1
_geom_torsion_atom_site_label_2
_geom_torsion_atom_site_label_3
_geom_torsion_atom_site_label_4
_geom_torsion
_geom_torsion_publ_flag
C12 O1 C1 C9 15.7(3) ?
C12 O1 C1 C2 -166.22(18) ?
C9 C1 C2 C7 -1.1(3) yes
O1 C1 C2 C7 -179.17(17) ?
C9 C1 C2 C3 176.5(2) ?
O1 C1 C2 C3 -1.6(3) ?
C7 C2 C3 C4 1.8(4) ?
C1 C2 C3 C4 -175.8(2) ?
C2 C3 C4 C5 -1.0(4) ?
C3 C4 C5 C6 -0.7(4) ?
C4 C5 C6 C7 1.6(4) ?
C8 N1 C7 C6 -176.25(19) ?
C8 N1 C7 C2 4.2(3) yes
C5 C6 C7 N1 179.6(2) ?
C5 C6 C7 C2 -0.8(4) ?
C3 C2 C7 N1 178.6(2) ?
C1 C2 C7 N1 -3.6(3) yes
C3 C2 C7 C6 -0.9(3) ?
C1 C2 C7 C6 176.8(2) ?
C7 N1 C8 O2 179.85(19) ?
C7 N1 C8 C9 0.1(3) yes
O1 C1 C9 C8 -176.79(17) ?
C2 C1 C9 C8 5.3(3) yes
O1 C1 C9 C10 5.3(3) yes
C2 C1 C9 C10 -172.64(18) ?
O2 C8 C9 C1 175.5(2) ?
N1 C8 C9 C1 -4.7(3) yes
O2 C8 C9 C10 -6.5(3) ?
N1 C8 C9 C10 173.27(17) ?
C1 C9 C10 C11 -23.4(3) ?
C8 C9 C10 C11 158.71(17) ?
C1 C9 C10 C13 101.1(2) ?
C8 C9 C10 C13 -76.8(2) ?
C9 C10 C11 C12 22.8(3) yes
C13 C10 C11 C12 -100.1(2) ?
C9 C10 C11 C20 -161.61(19) ?
C13 C10 C11 C20 75.5(3) ?
C20 C11 C12 N2 -1.3(4) ?
C10 C11 C12 N2 174.4(2) ?
C20 C11 C12 O1 179.84(19) ?
C10 C11 C12 O1 -4.5(3) yes
C1 O1 C12 N2 164.84(17) ?
C1 O1 C12 C11 -16.1(3) yes
C9 C10 C13 C18 99.7(2) ?
C11 C10 C13 C18 -137.5(2) ?
C9 C10 C13 C14 -79.6(2) ?
C11 C10 C13 C14 43.2(3) ?
C18 C13 C14 C15 1.1(4) ?
C10 C13 C14 C15 -179.5(2) ?
C13 C14 C15 C16 0.4(4) ?
C14 C15 C16 C17 -1.8(4) ?
C14 C15 C16 C19 177.2(3) ?
C15 C16 C17 C18 1.6(4) ?
C19 C16 C17 C18 -177.3(2) ?
C16 C17 C18 C13 -0.1(4) ?
C14 C13 C18 C17 -1.3(3) ?
C10 C13 C18 C17 179.3(2) ?
C21 O3 C20 O4 -0.8(4) ?
C21 O3 C20 C11 179.0(2) ?
C12 C11 C20 O4 -0.7(4) ?
C10 C11 C20 O4 -176.4(2) ?
C12 C11 C20 O3 179.50(19) ?
C10 C11 C20 O3 3.9(3) ?
C24 N3 C22 O5 177(3) ?
C23 N3 C22 O5 -5(4) ?
C23' N3' C22' O5' -9(10) ?
C24' N3' C22' O5' 174(8) ?
